data_7020529
loop_
_publ_author_name
'Zeckert, Kornelia'

_publ_section_title
;
 Syntheses and structures of lanthanoid(ii) complexes featuring Sn-M (M =
 Al, Ga, In) bonds.
;
_journal_issue 46
_journal_name_full 'Dalton transactions (Cambridge, England : 2003)'
_journal_page_first 14101
_journal_page_last 14106
_journal_paper_doi 10.1039/c2dt31768k
_journal_volume 41
_journal_year 2012
_chemical_formula_moiety 'C48 H66 Eu Ga2 N6 Sn2'
_chemical_formula_sum 'C48 H66 Eu Ga2 N6 Sn2'
_chemical_formula_weight 1255.85
_chemical_name_systematic
;
?
;
_space_group_IT_number 15
_symmetry_cell_setting monoclinic
_symmetry_space_group_name_Hall '-C 2yc'
_symmetry_space_group_name_H-M 'C 1 2/c 1'
_atom_sites_solution_hydrogens geom
_atom_sites_solution_primary direct
_atom_sites_solution_secondary difmap
_audit_conform_dict_location ftp://ftp.iucr.org/pub/cif_core.dic
_audit_conform_dict_name cif_core.dic
_audit_conform_dict_version 2.3
_audit_creation_date 2012-06-15T16:12:38-00:00
_audit_creation_method 'WinGX routine CIF_UPDATE'
_cell_angle_alpha 90
_cell_angle_beta 99.906(2)
_cell_angle_gamma 90
_cell_formula_units_Z 4
_cell_length_a 20.7309(4)
_cell_length_b 12.1475(2)
_cell_length_c 20.4128(3)
_cell_measurement_reflns_used 15724
_cell_measurement_temperature 130(2)
_cell_measurement_theta_max 32.3874
_cell_measurement_theta_min 2.9278
_cell_volume 5063.89(15)
_computing_cell_refinement
;
CrysAlisPro, Oxford Diffraction Ltd.,
Version 1.171.34.44 (release 25-10-2010 CrysAlis171 .NET)
(compiled Oct 25 2010,18:11:34)
;
_computing_data_collection
;
CrysAlisPro, Oxford Diffraction Ltd.,
Version 1.171.34.44 (release 25-10-2010 CrysAlis171 .NET)
(compiled Oct 25 2010,18:11:34)
;
_computing_data_reduction
;
CrysAlisPro, Oxford Diffraction Ltd.,
Version 1.171.34.44 (release 25-10-2010 CrysAlis171 .NET)
(compiled Oct 25 2010,18:11:34)
;
_computing_molecular_graphics 'Ortep-3 for Windows (Farrugia, 1997)'
_computing_publication_material 'WinGX publication routines (Farrugia, 1999)'
_computing_structure_refinement 'SHELXL-97 (Sheldrick, 1997)'
_computing_structure_solution 'SHELXS-97 (Sheldrick, 1997)'
_diffrn_ambient_temperature 130(2)
_diffrn_detector_area_resol_mean 16.356
_diffrn_measured_fraction_theta_full 0.999
_diffrn_measured_fraction_theta_max 0.999
_diffrn_measurement_device_type 'Xcalibur, Sapphire3, Gemini'
_diffrn_measurement_method '\w scans'
_diffrn_orient_matrix_UB_11 0.0068506
_diffrn_orient_matrix_UB_12 -0.0557974
_diffrn_orient_matrix_UB_13 -0.0064109
_diffrn_orient_matrix_UB_21 -0.0322739
_diffrn_orient_matrix_UB_22 -0.0148094
_diffrn_orient_matrix_UB_23 0.0036641
_diffrn_orient_matrix_UB_31 -0.0108393
_diffrn_orient_matrix_UB_32 0.0087328
_diffrn_orient_matrix_UB_33 -0.0345052
_diffrn_radiation_monochromator graphite
_diffrn_radiation_type MoK\a
_diffrn_radiation_wavelength 0.71073
_diffrn_reflns_av_R_equivalents 0.0387
_diffrn_reflns_av_unetI/netI 0.0279
_diffrn_reflns_limit_h_max 28
_diffrn_reflns_limit_h_min -28
_diffrn_reflns_limit_k_max 16
_diffrn_reflns_limit_k_min -16
_diffrn_reflns_limit_l_max 27
_diffrn_reflns_limit_l_min -27
_diffrn_reflns_number 36008
_diffrn_reflns_theta_full 29.13
_diffrn_reflns_theta_max 29.13
_diffrn_reflns_theta_min 2.93
_exptl_absorpt_coefficient_mu 3.281
_exptl_absorpt_correction_T_max 1
_exptl_absorpt_correction_T_min 0.87435
_exptl_absorpt_correction_type multi-scan
_exptl_absorpt_process_details
;
CrysAlisPro, Oxford Diffraction Ltd.,
Version 1.171.34.44 (release 25-10-2010 CrysAlis171 .NET)
(compiled Oct 25 2010,18:11:34)
Empirical absorption correction using spherical harmonics,
implemented in SCALE3 ABSPACK scaling algorithm.
;
_exptl_crystal_colour red
_exptl_crystal_density_diffrn 1.647
_exptl_crystal_density_method 'not measured'
_exptl_crystal_description prism
_exptl_crystal_F_000 2484
_exptl_crystal_size_max 0.35
_exptl_crystal_size_mid 0.18
_exptl_crystal_size_min 0.1
_refine_diff_density_max 1.544
_refine_diff_density_min -0.636
_refine_diff_density_rms 0.109
_refine_ls_extinction_method none
_refine_ls_goodness_of_fit_ref 1.07
_refine_ls_hydrogen_treatment constr
_refine_ls_matrix_type full
_refine_ls_number_parameters 267
_refine_ls_number_reflns 6822
_refine_ls_number_restraints 0
_refine_ls_restrained_S_all 1.07
_refine_ls_R_factor_all 0.0434
_refine_ls_R_factor_gt 0.0322
_refine_ls_shift/su_max 0.002
_refine_ls_shift/su_mean 0
_refine_ls_structure_factor_coef Fsqd
_refine_ls_weighting_details 'calc w=1/[\s^2^(Fo^2^)+(0.0163P)^2^+22.3319P] where P=(Fo^2^+2Fc^2^)/3'
_refine_ls_weighting_scheme calc
_refine_ls_wR_factor_gt 0.0586
_refine_ls_wR_factor_ref 0.0621
_reflns_number_gt 5711
_reflns_number_total 6822
_reflns_threshold_expression >2sigma(I)
_cod_data_source_file c2dt31768k.txt
_cod_data_source_block x1206
_cod_original_sg_symbol_H-M C2/c
_cod_database_code 7020529

loop_
_symmetry_equiv_pos_as_xyz
'x, y, z'
'-x, y, -z+1/2'
'x+1/2, y+1/2, z'
'-x+1/2, y+1/2, -z+1/2'
'-x, -y, -z'
'x, -y, z-1/2'
'-x+1/2, -y+1/2, -z'
'x+1/2, -y+1/2, z-1/2'

loop_
_atom_site_label
_atom_site_type_symbol
_atom_site_fract_x
_atom_site_fract_y
_atom_site_fract_z
_atom_site_U_iso_or_equiv
_atom_site_adp_type
_atom_site_occupancy
_atom_site_symmetry_multiplicity
_atom_site_calc_flag
_atom_site_refinement_flags
C1 C 0.37142(15) 0.3664(3) 0.17257(14) 0.0189(6) Uani 1 1 d .
C2 C 0.33807(16) 0.2672(3) 0.15926(15) 0.0217(6) Uani 1 1 d .
H2 H 0.2918 0.2657 0.1557 0.026 Uiso 1 1 calc R
C3 C 0.37143(16) 0.1707(3) 0.15115(15) 0.0232(6) Uani 1 1 d .
H3 H 0.3481 0.1035 0.1424 0.028 Uiso 1 1 calc R
C4 C 0.43896(16) 0.1726(3) 0.15589(15) 0.0210(6) Uani 1 1 d .
C5 C 0.46875(16) 0.2736(3) 0.16958(16) 0.0249(7) Uani 1 1 d .
H5 H 0.515 0.2766 0.1733 0.03 Uiso 1 1 calc R
C7 C 0.37237(15) 0.6335(2) 0.13295(14) 0.0193(6) Uani 1 1 d .
C8 C 0.34391(17) 0.6812(3) 0.07296(16) 0.0265(7) Uani 1 1 d .
H8 H 0.2988 0.6688 0.0563 0.032 Uiso 1 1 calc R
C9 C 0.38008(17) 0.7465(3) 0.03716(17) 0.0279(7) Uani 1 1 d .
H9 H 0.3603 0.7766 -0.0044 0.033 Uiso 1 1 calc R
C10 C 0.44539(17) 0.7677(3) 0.06235(16) 0.0257(7) Uani 1 1 d .
C11 C 0.46989(17) 0.7211(3) 0.12324(17) 0.0263(7) Uani 1 1 d .
H11 H 0.5142 0.7365 0.1418 0.032 Uiso 1 1 calc R
C13 C 0.34440(15) 0.5454(2) 0.28836(15) 0.0190(6) Uani 1 1 d .
C14 C 0.29744(16) 0.5775(3) 0.32560(16) 0.0240(7) Uani 1 1 d .
H14 H 0.2543 0.5946 0.3038 0.029 Uiso 1 1 calc R
C15 C 0.31283(17) 0.5850(3) 0.39427(16) 0.0274(7) Uani 1 1 d .
H15 H 0.2804 0.607 0.4193 0.033 Uiso 1 1 calc R
C16 C 0.37546(18) 0.5603(3) 0.42630(16) 0.0273(7) Uani 1 1 d .
C17 C 0.41935(17) 0.5287(3) 0.38611(16) 0.0309(7) Uani 1 1 d .
H17 H 0.4625 0.5103 0.4072 0.037 Uiso 1 1 calc R
C19 C 0.17673(17) 0.4802(3) 0.03546(16) 0.0280(7) Uani 1 1 d .
H19A H 0.1312 0.4913 0.0123 0.034 Uiso 1 1 calc R
H19B H 0.2053 0.5312 0.0157 0.034 Uiso 1 1 calc R
C20 C 0.1974(2) 0.3618(3) 0.02503(17) 0.0347(8) Uani 1 1 d .
H20A H 0.1943 0.3475 -0.0227 0.052 Uiso 1 1 calc R
H20B H 0.1686 0.3111 0.0437 0.052 Uiso 1 1 calc R
H20C H 0.2428 0.3509 0.0473 0.052 Uiso 1 1 calc R
C21 C 0.14306(19) 0.3919(3) 0.17753(18) 0.0316(8) Uani 1 1 d .
H21A H 0.0983 0.3784 0.1529 0.038 Uiso 1 1 calc R
H21B H 0.1691 0.3246 0.1735 0.038 Uiso 1 1 calc R
C22 C 0.1387(2) 0.4077(3) 0.25053(19) 0.0390(9) Uani 1 1 d .
H22A H 0.1189 0.3424 0.267 0.059 Uiso 1 1 calc R
H22B H 0.1117 0.4724 0.2555 0.059 Uiso 1 1 calc R
H22C H 0.1827 0.4186 0.2762 0.059 Uiso 1 1 calc R
C23 C 0.15219(17) 0.6659(3) 0.15548(17) 0.0274(7) Uani 1 1 d .
H23A H 0.1139 0.6861 0.1216 0.033 Uiso 1 1 calc R
H23B H 0.1367 0.6604 0.1986 0.033 Uiso 1 1 calc R
C24 C 0.2014(2) 0.7599(3) 0.1604(2) 0.0412(10) Uani 1 1 d .
H24A H 0.1806 0.8281 0.1717 0.062 Uiso 1 1 calc R
H24B H 0.2162 0.7689 0.1176 0.062 Uiso 1 1 calc R
H24C H 0.239 0.7432 0.195 0.062 Uiso 1 1 calc R
N1 N 0.43756(13) 0.3680(2) 0.17811(13) 0.0226(6) Uani 1 1 d .
N2 N 0.43610(13) 0.6559(2) 0.15833(13) 0.0231(6) Uani 1 1 d .
N3 N 0.40579(13) 0.5219(2) 0.31955(12) 0.0250(6) Uani 1 1 d .
Ga1 Ga 0.182373(17) 0.51572(3) 0.132654(17) 0.02013(7) Uani 1 1 d .
Sn1 Sn 0.313648(10) 0.516949(17) 0.180952(9) 0.01728(5) Uani 1 1 d .
Eu1 Eu 0.5 0.526967(18) 0.25 0.01716(5) Uani 1 2 d S
C6 C 0.47719(18) 0.0700(3) 0.14726(18) 0.0305(7) Uani 1 1 d .
H6A H 0.4471 0.0076 0.1379 0.046 Uiso 1 1 calc R
H6B H 0.5085 0.0556 0.1881 0.046 Uiso 1 1 calc R
H6C H 0.5009 0.08 0.1101 0.046 Uiso 1 1 calc R
C12 C 0.48805(18) 0.8338(3) 0.02426(18) 0.0334(8) Uani 1 1 d .
H12A H 0.4619 0.8596 -0.0175 0.05 Uiso 1 1 calc R
H12B H 0.524 0.7876 0.0145 0.05 Uiso 1 1 calc R
H12C H 0.506 0.8973 0.051 0.05 Uiso 1 1 calc R
C18 C 0.3958(2) 0.5697(4) 0.50061(17) 0.0402(9) Uani 1 1 d .
H18A H 0.3582 0.5929 0.5205 0.06 Uiso 1 1 calc R
H18B H 0.431 0.6242 0.5108 0.06 Uiso 1 1 calc R
H18C H 0.4115 0.4981 0.5189 0.06 Uiso 1 1 calc R

loop_
_atom_site_aniso_label
_atom_site_aniso_U_11
_atom_site_aniso_U_22
_atom_site_aniso_U_33
_atom_site_aniso_U_23
_atom_site_aniso_U_13
_atom_site_aniso_U_12
C1 0.0190(15) 0.0229(15) 0.0143(13) 0.0007(11) 0.0012(11) 0.0012(12)
C2 0.0170(15) 0.0219(15) 0.0254(15) 0.0026(12) 0.0018(12) -0.0005(12)
C3 0.0250(17) 0.0203(15) 0.0237(15) -0.0001(12) 0.0022(12) -0.0036(13)
C4 0.0239(16) 0.0202(15) 0.0194(14) -0.0008(11) 0.0049(12) 0.0012(12)
C5 0.0190(16) 0.0260(17) 0.0302(17) -0.0031(13) 0.0054(13) -0.0006(13)
C7 0.0189(15) 0.0186(14) 0.0204(14) -0.0011(11) 0.0034(12) 0.0009(12)
C8 0.0198(16) 0.0305(18) 0.0280(17) 0.0064(14) 0.0008(13) 0.0012(13)
C9 0.0282(18) 0.0294(18) 0.0246(16) 0.0073(13) 0.0005(13) 0.0012(14)
C10 0.0270(18) 0.0230(16) 0.0278(16) 0.0030(13) 0.0070(13) -0.0004(13)
C11 0.0204(16) 0.0261(17) 0.0311(17) 0.0044(13) 0.0012(13) -0.0015(13)
C13 0.0185(15) 0.0171(14) 0.0218(14) 0.0016(11) 0.0042(11) -0.0011(11)
C14 0.0241(17) 0.0219(16) 0.0264(16) -0.0035(12) 0.0059(13) 0.0040(13)
C15 0.0326(19) 0.0246(17) 0.0274(16) -0.0024(13) 0.0123(14) 0.0031(14)
C16 0.035(2) 0.0262(17) 0.0205(15) 0.0009(13) 0.0055(13) -0.0042(14)
C17 0.0227(17) 0.045(2) 0.0239(16) 0.0042(15) -0.0007(13) -0.0007(16)
C19 0.0283(18) 0.0293(17) 0.0237(15) -0.0015(13) -0.0033(13) -0.0002(15)
C20 0.046(2) 0.035(2) 0.0231(16) -0.0056(14) 0.0043(15) 0.0034(17)
C21 0.033(2) 0.0261(17) 0.0368(19) -0.0032(14) 0.0090(15) -0.0067(15)
C22 0.046(2) 0.034(2) 0.039(2) 0.0071(16) 0.0149(18) 0.0007(18)
C23 0.0240(17) 0.0251(17) 0.0320(17) -0.0026(13) 0.0023(14) 0.0063(13)
C24 0.038(2) 0.0225(18) 0.064(3) -0.0102(17) 0.010(2) -0.0002(16)
N1 0.0174(13) 0.0235(14) 0.0266(14) -0.0026(11) 0.0031(11) -0.0009(11)
N2 0.0209(14) 0.0226(14) 0.0253(13) 0.0044(10) 0.0021(11) -0.0009(11)
N3 0.0192(13) 0.0358(15) 0.0197(12) 0.0020(11) 0.0029(10) -0.0003(12)
Ga1 0.01636(16) 0.02007(16) 0.02323(16) -0.00226(13) 0.00136(12) -0.00004(13)
Sn1 0.01430(10) 0.01923(10) 0.01777(10) 0.00016(8) 0.00121(7) 0.00065(8)
Eu1 0.01428(10) 0.01940(10) 0.01721(10) 0 0.00108(7) 0
C6 0.0321(19) 0.0216(16) 0.0402(19) -0.0015(14) 0.0131(15) 0.0026(14)
C12 0.033(2) 0.0315(19) 0.0363(19) 0.0088(15) 0.0087(16) -0.0016(16)
C18 0.052(3) 0.047(2) 0.0206(17) 0.0015(16) 0.0045(16) -0.002(2)

loop_
_atom_type_symbol
_atom_type_description
_atom_type_scat_dispersion_real
_atom_type_scat_dispersion_imag
_atom_type_scat_source
C C 0.0033 0.0016 'International Tables Vol C Tables 4.2.6.8 and 6.1.1.4'
H H 0 0 'International Tables Vol C Tables 4.2.6.8 and 6.1.1.4'
N N 0.0061 0.0033 'International Tables Vol C Tables 4.2.6.8 and 6.1.1.4'
Ga Ga 0.2307 1.6083 'International Tables Vol C Tables 4.2.6.8 and 6.1.1.4'
Sn Sn -0.6537 1.4246 'International Tables Vol C Tables 4.2.6.8 and 6.1.1.4'
Eu Eu -0.1578 3.6682 'International Tables Vol C Tables 4.2.6.8 and 6.1.1.4'

loop_
_geom_angle_atom_site_label_1
_geom_angle_atom_site_label_2
_geom_angle_atom_site_label_3
_geom_angle
_geom_angle_site_symmetry_1
_geom_angle_site_symmetry_3
N1 C1 C2 119.3(3) . .
N1 C1 Sn1 122.4(2) . .
C2 C1 Sn1 118.3(2) . .
C3 C2 C1 120.9(3) . .
C3 C2 H2 119.5 . .
C1 C2 H2 119.5 . .
C2 C3 C4 119.8(3) . .
C2 C3 H3 120.1 . .
C4 C3 H3 120.1 . .
C5 C4 C3 116.0(3) . .
C5 C4 C6 122.3(3) . .
C3 C4 C6 121.7(3) . .
N1 C5 C4 125.2(3) . .
N1 C5 H5 117.4 . .
C4 C5 H5 117.4 . .
N2 C7 C8 119.2(3) . .
N2 C7 Sn1 122.3(2) . .
C8 C7 Sn1 118.4(2) . .
C9 C8 C7 121.2(3) . .
C9 C8 H8 119.4 . .
C7 C8 H8 119.4 . .
C10 C9 C8 119.6(3) . .
C10 C9 H9 120.2 . .
C8 C9 H9 120.2 . .
C11 C10 C9 116.2(3) . .
C11 C10 C12 121.7(3) . .
C9 C10 C12 122.0(3) . .
N2 C11 C10 125.2(3) . .
N2 C11 H11 117.4 . .
C10 C11 H11 117.4 . .
N3 C13 C14 119.5(3) . .
N3 C13 Sn1 121.6(2) . .
C14 C13 Sn1 118.6(2) . .
C15 C14 C13 120.7(3) . .
C15 C14 H14 119.7 . .
C13 C14 H14 119.7 . .
C16 C15 C14 119.9(3) . .
C16 C15 H15 120.1 . .
C14 C15 H15 120.1 . .
C17 C16 C15 116.1(3) . .
C17 C16 C18 121.4(3) . .
C15 C16 C18 122.5(3) . .
N3 C17 C16 125.1(3) . .
N3 C17 H17 117.5 . .
C16 C17 H17 117.5 . .
C20 C19 Ga1 111.7(2) . .
C20 C19 H19A 109.3 . .
Ga1 C19 H19A 109.3 . .
C20 C19 H19B 109.3 . .
Ga1 C19 H19B 109.3 . .
H19A C19 H19B 107.9 . .
C19 C20 H20A 109.5 . .
C19 C20 H20B 109.5 . .
H20A C20 H20B 109.5 . .
C19 C20 H20C 109.5 . .
H20A C20 H20C 109.5 . .
H20B C20 H20C 109.5 . .
C22 C21 Ga1 116.7(2) . .
C22 C21 H21A 108.1 . .
Ga1 C21 H21A 108.1 . .
C22 C21 H21B 108.1 . .
Ga1 C21 H21B 108.1 . .
H21A C21 H21B 107.3 . .
C21 C22 H22A 109.5 . .
C21 C22 H22B 109.5 . .
H22A C22 H22B 109.5 . .
C21 C22 H22C 109.5 . .
H22A C22 H22C 109.5 . .
H22B C22 H22C 109.5 . .
C24 C23 Ga1 117.7(2) . .
C24 C23 H23A 107.9 . .
Ga1 C23 H23A 107.9 . .
C24 C23 H23B 107.9 . .
Ga1 C23 H23B 107.9 . .
H23A C23 H23B 107.2 . .
C23 C24 H24A 109.5 . .
C23 C24 H24B 109.5 . .
H24A C24 H24B 109.5 . .
C23 C24 H24C 109.5 . .
H24A C24 H24C 109.5 . .
H24B C24 H24C 109.5 . .
C5 N1 C1 118.7(3) . .
C5 N1 Eu1 119.9(2) . .
C1 N1 Eu1 116.8(2) . .
C11 N2 C7 118.4(3) . .
C11 N2 Eu1 119.2(2) . .
C7 N2 Eu1 119.4(2) . .
C17 N3 C13 118.7(3) . .
C17 N3 Eu1 120.3(2) . .
C13 N3 Eu1 118.13(19) . .
C21 Ga1 C23 114.06(15) . .
C21 Ga1 C19 109.27(14) . .
C23 Ga1 C19 117.08(14) . .
C21 Ga1 Sn1 107.30(11) . .
C23 Ga1 Sn1 104.01(10) . .
C19 Ga1 Sn1 104.02(10) . .
C13 Sn1 C7 104.74(11) . .
C13 Sn1 C1 97.98(11) . .
C7 Sn1 C1 98.56(11) . .
C13 Sn1 Ga1 117.39(8) . .
C7 Sn1 Ga1 115.82(8) . .
C1 Sn1 Ga1 119.18(8) . .
C13 Sn1 Eu1 62.22(8) . .
C7 Sn1 Eu1 63.23(8) . .
C1 Sn1 Eu1 62.27(8) . .
Ga1 Sn1 Eu1 178.510(11) . .
N3 Eu1 N3 177.27(13) . 2_655
N3 Eu1 N2 87.66(8) . 2_655
N3 Eu1 N2 93.97(8) 2_655 2_655
N3 Eu1 N2 93.97(8) . .
N3 Eu1 N2 87.66(8) 2_655 .
N2 Eu1 N2 106.54(12) 2_655 .
N3 Eu1 N1 86.76(8) . .
N3 Eu1 N1 91.24(8) 2_655 .
N2 Eu1 N1 168.15(8) 2_655 .
N2 Eu1 N1 84.29(8) . .
N3 Eu1 N1 91.24(8) . 2_655
N3 Eu1 N1 86.76(8) 2_655 2_655
N2 Eu1 N1 84.29(8) 2_655 2_655
N2 Eu1 N1 168.15(8) . 2_655
N1 Eu1 N1 85.39(12) . 2_655
N3 Eu1 Sn1 53.44(6) . .
N3 Eu1 Sn1 126.46(6) 2_655 .
N2 Eu1 Sn1 128.91(6) 2_655 .
N2 Eu1 Sn1 53.80(6) . .
N1 Eu1 Sn1 53.85(6) . .
N1 Eu1 Sn1 122.94(6) 2_655 .
N3 Eu1 Sn1 126.46(6) . 2_655
N3 Eu1 Sn1 53.44(6) 2_655 2_655
N2 Eu1 Sn1 53.80(6) 2_655 2_655
N2 Eu1 Sn1 128.91(6) . 2_655
N1 Eu1 Sn1 122.94(6) . 2_655
N1 Eu1 Sn1 53.85(6) 2_655 2_655
Sn1 Eu1 Sn1 176.405(9) . 2_655
C4 C6 H6A 109.5 . .
C4 C6 H6B 109.5 . .
H6A C6 H6B 109.5 . .
C4 C6 H6C 109.5 . .
H6A C6 H6C 109.5 . .
H6B C6 H6C 109.5 . .
C10 C12 H12A 109.5 . .
C10 C12 H12B 109.5 . .
H12A C12 H12B 109.5 . .
C10 C12 H12C 109.5 . .
H12A C12 H12C 109.5 . .
H12B C12 H12C 109.5 . .
C16 C18 H18A 109.5 . .
C16 C18 H18B 109.5 . .
H18A C18 H18B 109.5 . .
C16 C18 H18C 109.5 . .
H18A C18 H18C 109.5 . .
H18B C18 H18C 109.5 . .

loop_
_geom_bond_atom_site_label_1
_geom_bond_atom_site_label_2
_geom_bond_distance
_geom_bond_site_symmetry_2
C1 N1 1.356(4) .
C1 C2 1.393(4) .
C1 Sn1 2.208(3) .
C2 C3 1.385(4) .
C2 H2 0.95 .
C3 C4 1.387(4) .
C3 H3 0.95 .
C4 C5 1.381(4) .
C4 C6 1.503(4) .
C5 N1 1.342(4) .
C5 H5 0.95 .
C7 N2 1.361(4) .
C7 C8 1.392(4) .
C7 Sn1 2.204(3) .
C8 C9 1.383(5) .
C8 H8 0.95 .
C9 C10 1.387(5) .
C9 H9 0.95 .
C10 C11 1.380(4) .
C10 C12 1.506(5) .
C11 N2 1.343(4) .
C11 H11 0.95 .
C13 N3 1.352(4) .
C13 C14 1.390(4) .
C13 Sn1 2.203(3) .
C14 C15 1.386(4) .
C14 H14 0.95 .
C15 C16 1.382(5) .
C15 H15 0.95 .
C16 C17 1.380(5) .
C16 C18 1.507(5) .
C17 N3 1.342(4) .
C17 H17 0.95 .
C19 C20 1.526(5) .
C19 Ga1 2.014(3) .
C19 H19A 0.99 .
C19 H19B 0.99 .
C20 H20A 0.98 .
C20 H20B 0.98 .
C20 H20C 0.98 .
C21 C22 1.521(5) .
C21 Ga1 2.006(3) .
C21 H21A 0.99 .
C21 H21B 0.99 .
C22 H22A 0.98 .
C22 H22B 0.98 .
C22 H22C 0.98 .
C23 C24 1.523(5) .
C23 Ga1 2.009(3) .
C23 H23A 0.99 .
C23 H23B 0.99 .
C24 H24A 0.98 .
C24 H24B 0.98 .
C24 H24C 0.98 .
N1 Eu1 2.628(3) .
N2 Eu1 2.618(3) .
N3 Eu1 2.605(3) .
Ga1 Sn1 2.7304(4) .
Sn1 Eu1 3.8798(2) .
Eu1 N3 2.605(3) 2_655
Eu1 N2 2.618(3) 2_655
Eu1 N1 2.628(3) 2_655
Eu1 Sn1 3.8798(2) 2_655
C6 H6A 0.98 .
C6 H6B 0.98 .
C6 H6C 0.98 .
C12 H12A 0.98 .
C12 H12B 0.98 .
C12 H12C 0.98 .
C18 H18A 0.98 .
C18 H18B 0.98 .
C18 H18C 0.98 .
